data_4000280
_publ_section_title
;
LF336
;
_journal_name_full 'Chemistry of Materials'
_journal_paper_doi 10.1021/cm034225v
_journal_year 2003
_chemical_formula_moiety 'C18 H18 N O5'
_chemical_formula_sum 'C18 H18 N O5'
_chemical_formula_weight 328.344
_chemical_name_systematic
;
 5-(4-[N-tert-butyl-N-aminoxyl]phenyl)-1,3-benzenedicarboxylic acid
;
_space_group_IT_number 61
_symmetry_cell_setting orthorhombic
_symmetry_space_group_name_Hall '-P 2ac 2ab'
_symmetry_space_group_name_H-M 'P b c a'
_cell_angle_alpha 90.00
_cell_angle_beta 90.00
_cell_angle_gamma 90.00
_cell_formula_units_Z 8
_cell_length_a 16.4458(3)
_cell_length_b 6.77930(10)
_cell_length_c 29.6942(6)
_cell_measurement_reflns_used 3212
_cell_measurement_temperature 298
_cell_measurement_theta_max 25.028
_cell_measurement_theta_min 4.076
_cell_volume 3310.64(10)
_diffrn_ambient_temperature 298
_diffrn_measurement_device KappaCCD
_diffrn_measurement_method CCD
_diffrn_radiation_source 'fine-focus sealed tube'
_diffrn_radiation_type ' MoK\a'
_diffrn_radiation_wavelength 0.71073
_diffrn_reflns_av_R_equivalents 0.0383
_diffrn_reflns_limit_h_max 19
_diffrn_reflns_limit_h_min -19
_diffrn_reflns_limit_k_max 8
_diffrn_reflns_limit_k_min -8
_diffrn_reflns_limit_l_max 34
_diffrn_reflns_limit_l_min -34
_diffrn_reflns_number 5765
_diffrn_reflns_theta_full 25.03
_diffrn_reflns_theta_max 25.03
_diffrn_reflns_theta_min 4.13
_exptl_absorpt_coefficient_mu 0.097
_exptl_absorpt_correction_T_max ?
_exptl_absorpt_correction_T_min ?
_exptl_absorpt_correction_type none
_exptl_crystal_colour RED
_exptl_crystal_density_diffrn 1.318
_exptl_crystal_density_method 'not measured'
_exptl_crystal_description NEEDLE
_exptl_crystal_F_000 1384
_exptl_crystal_size_max 0.400
_exptl_crystal_size_mid 0.100
_exptl_crystal_size_min 0.050
_refine_ls_extinction_coef ?
_refine_ls_extinction_method none
_refine_ls_goodness_of_fit_ref 1.081
_refine_ls_hydrogen_treatment refxyz
_refine_ls_matrix_type full
_refine_ls_number_parameters 219
_refine_ls_number_reflns 2886
_refine_ls_number_restraints 0
_refine_ls_restrained_S_all 1.081
_refine_ls_R_factor_all 0.1078
_refine_ls_R_factor_gt 0.0637
_refine_ls_shift/su_max 0.000
_refine_ls_shift/su_mean 0.000
_refine_ls_structure_factor_coef Fsqd
_refine_ls_weighting_details 'calc w=1/[\s^2^(Fo^2^)+(0.0859P)^2^+0.7766P] where P=(Fo^2^+2Fc^2^)/3'
_refine_ls_weighting_scheme calc
_refine_ls_wR_factor_gt 0.1525
_refine_ls_wR_factor_ref 0.1761
_reflns_number_gt 1803
_reflns_number_total 2886
_reflns_threshold_expression >2sigma(I)
_cod_depositor_comments
;
The following automatic conversions were performed:
'_symmetry_cell_setting' value 'Orthorhombic' changed to 'orthorhombic'
according to '/home/saulius/struct/CIF-dictionaries/cif_core.dic'
dictionary named 'cif_core.dic' version 2.4.1 from 2010-06-29.

Automatic conversion script
Id: cif_fix_enum 1527 2010-12-29 10:47:43Z saulius 
;
_cod_database_code 4000280

loop_
_symmetry_equiv_pos_as_xyz
+X,+Y,+Z
-X,-Y,-Z
'-X+ 1/2,-Y,+Z+ 1/2'
'+X+ 1/2,+Y,-Z+ 1/2'
'+X+ 1/2,-Y+ 1/2,-Z'
'-X+ 1/2,+Y+ 1/2,+Z'
'-X,+Y+ 1/2,-Z+ 1/2'
'+X,-Y+ 1/2,+Z+ 1/2'

loop_
_atom_site_label
_atom_site_type_symbol
_atom_site_fract_x
_atom_site_fract_y
_atom_site_fract_z
_atom_site_U_iso_or_equiv
_atom_site_adp_type
_atom_site_occupancy
_atom_site_symmetry_multiplicity
_atom_site_calc_flag
_atom_site_refinement_flags
_atom_site_disorder_assembly
_atom_site_disorder_group
O5 O 0.35415(9) 0.7287(3) 0.05751(6) 0.0591(7) Uani 1 1 d . . .
O4 O -0.07713(10) 0.7302(3) 0.05255(6) 0.0696(8) Uani 1 1 d . . .
O2 O -0.00913(10) 0.7561(3) -0.01180(6) 0.0625(7) Uani 1 1 d . . .
C15 C 0.13916(13) 0.7397(4) 0.03375(9) 0.0445(7) Uani 1 1 d . . .
C16 C 0.06552(13) 0.7355(4) 0.05617(8) 0.0417(7) Uani 1 1 d . . .
C17 C -0.01186(13) 0.7417(4) 0.03024(8) 0.0452(7) Uani 1 1 d . . .
O3 O 0.28857(11) 0.7511(3) -0.00778(6) 0.0721(8) Uani 1 1 d . . .
C14 C 0.28990(14) 0.7369(4) 0.03413(9) 0.0460(7) Uani 1 1 d . . .
C18 C 0.06354(14) 0.7218(4) 0.10275(8) 0.0458(7) Uani 1 1 d . . .
N1 N 0.12147(14) 0.6007(4) 0.31874(7) 0.0576(8) Uani 1 1 d . . .
C6 C 0.18144(17) 0.5342(4) 0.24612(8) 0.0603(9) Uani 1 1 d . . .
C13 C 0.21052(13) 0.7279(4) 0.05833(8) 0.0432(7) Uani 1 1 d . . .
C12 C 0.20837(14) 0.7107(4) 0.10482(8) 0.0459(7) Uani 1 1 d . . .
C11 C 0.13448(13) 0.7066(4) 0.12814(8) 0.0444(7) Uani 1 1 d . . .
C4 C 0.10756(18) 0.7531(4) 0.35434(9) 0.0566(8) Uani 1 1 d . . .
C7 C 0.18559(16) 0.5602(5) 0.20031(8) 0.0588(9) Uani 1 1 d . . .
C8 C 0.13140(14) 0.6828(4) 0.17754(8) 0.0472(8) Uani 1 1 d . . .
C5 C 0.12411(16) 0.6342(4) 0.27142(8) 0.0502(8) Uani 1 1 d . . .
C9 C 0.07266(16) 0.7741(5) 0.20339(9) 0.0584(9) Uani 1 1 d . . .
O1 O 0.13507(16) 0.4249(3) 0.33174(7) 0.0911(9) Uani 1 1 d . . .
C10 C 0.06901(18) 0.7536(4) 0.24951(9) 0.0588(9) Uani 1 1 d . . .
C3 C 0.1294(2) 0.9596(5) 0.33737(10) 0.0781(11) Uani 1 1 d . . .
C2 C 0.0184(2) 0.7439(5) 0.36772(13) 0.0915(13) Uani 1 1 d . . .
C1 C 0.1611(3) 0.7017(6) 0.39404(12) 0.1087(15) Uani 1 1 d . . .
H5 H 0.3939 0.7349 0.0409 0.089 Uiso 1 1 calc R . .
H4 H -0.1160 0.7351 0.0353 0.104 Uiso 1 1 calc R . .
H15 H 0.1408 0.7504 0.0025 0.053 Uiso 1 1 calc R . .
H18 H 0.0136 0.7228 0.1174 0.055 Uiso 1 1 calc R . .
H6 H 0.2175 0.4486 0.2603 0.072 Uiso 1 1 calc R . .
H12 H 0.2569 0.7018 0.1208 0.055 Uiso 1 1 calc R . .
H7 H 0.2256 0.4944 0.1841 0.071 Uiso 1 1 calc R . .
H9 H 0.0341 0.8525 0.1891 0.070 Uiso 1 1 calc R . .
H10 H 0.0294 0.8204 0.2659 0.071 Uiso 1 1 calc R . .
H3A H 0.0949 0.9934 0.3125 0.117 Uiso 1 1 calc R . .
H3B H 0.1851 0.9615 0.3278 0.117 Uiso 1 1 calc R . .
H3C H 0.1218 1.0535 0.3612 0.117 Uiso 1 1 calc R . .
H2A H -0.0148 0.7787 0.3424 0.137 Uiso 1 1 calc R . .
H2B H 0.0085 0.8346 0.3919 0.137 Uiso 1 1 calc R . .
H2C H 0.0052 0.6125 0.3773 0.137 Uiso 1 1 calc R . .
H1A H 0.2172 0.7092 0.3852 0.163 Uiso 1 1 calc R . .
H1B H 0.1490 0.5703 0.4040 0.163 Uiso 1 1 calc R . .
H1C H 0.1512 0.7931 0.4181 0.163 Uiso 1 1 calc R . .

loop_
_atom_site_aniso_label
_atom_site_aniso_U_11
_atom_site_aniso_U_22
_atom_site_aniso_U_33
_atom_site_aniso_U_23
_atom_site_aniso_U_13
_atom_site_aniso_U_12
O5 0.0270(9) 0.0905(16) 0.0596(13) 0.0008(9) 0.0013(8) 0.0003(9)
O4 0.0298(9) 0.134(2) 0.0450(11) 0.0042(10) -0.0028(8) 0.0016(10)
O2 0.0381(10) 0.1096(18) 0.0398(12) 0.0033(10) -0.0021(8) -0.0008(10)
C15 0.0364(13) 0.0583(17) 0.0386(14) 0.0003(11) 0.0011(10) -0.0023(12)
C16 0.0300(13) 0.0552(16) 0.0399(14) -0.0010(11) -0.0008(10) -0.0004(11)
C17 0.0291(13) 0.0668(18) 0.0398(15) -0.0017(12) 0.0006(10) -0.0011(12)
O3 0.0369(11) 0.132(2) 0.0468(12) 0.0026(11) 0.0064(8) -0.0026(11)
C14 0.0321(13) 0.0593(17) 0.0467(16) -0.0020(12) 0.0003(11) -0.0007(12)
C18 0.0328(14) 0.0623(18) 0.0424(15) -0.0009(12) 0.0021(10) -0.0001(12)
N1 0.0722(16) 0.0558(16) 0.0448(14) 0.0040(11) 0.0014(11) 0.0072(12)
C6 0.0627(18) 0.072(2) 0.0462(16) -0.0007(14) -0.0047(13) 0.0215(15)
C13 0.0299(12) 0.0537(16) 0.0459(15) -0.0012(11) 0.0011(10) -0.0005(11)
C12 0.0321(13) 0.0600(18) 0.0456(15) -0.0023(12) -0.0043(11) 0.0016(12)
C11 0.0348(13) 0.0577(17) 0.0406(14) -0.0012(12) 0.0003(10) 0.0024(12)
C4 0.0681(18) 0.0602(19) 0.0414(15) -0.0039(12) 0.0085(13) -0.0003(15)
C7 0.0515(16) 0.077(2) 0.0478(17) -0.0054(14) -0.0006(12) 0.0194(15)
C8 0.0375(14) 0.0633(18) 0.0408(15) -0.0017(12) -0.0014(11) 0.0020(12)
C5 0.0523(16) 0.0592(18) 0.0391(15) -0.0015(13) -0.0006(12) 0.0033(14)
C9 0.0476(15) 0.085(2) 0.0430(16) 0.0035(14) 0.0000(12) 0.0215(15)
O1 0.151(2) 0.0623(15) 0.0601(14) 0.0113(11) 0.0045(13) 0.0174(14)
C10 0.0572(17) 0.075(2) 0.0445(15) -0.0014(14) 0.0081(12) 0.0174(16)
C3 0.088(2) 0.080(2) 0.0664(19) -0.0079(17) 0.0153(17) -0.0124(19)
C2 0.095(3) 0.084(3) 0.095(3) -0.0099(19) 0.043(2) -0.009(2)
C1 0.157(4) 0.114(3) 0.055(2) -0.012(2) -0.025(2) 0.025(3)

loop_
_atom_type_symbol
_atom_type_description
_atom_type_scat_dispersion_real
_atom_type_scat_dispersion_imag
_atom_type_scat_source
C C 0.0033 0.0016 'International Tables Vol C Tables 4.2.6.8 and 6.1.1.4'
H H 0.0000 0.0000 'International Tables Vol C Tables 4.2.6.8 and 6.1.1.4'
N N 0.0061 0.0033 'International Tables Vol C Tables 4.2.6.8 and 6.1.1.4'
O O 0.0106 0.0060 'International Tables Vol C Tables 4.2.6.8 and 6.1.1.4'
